data_1505861
loop_
_publ_author_name
'Ballabh, Amar'
'Trivedi, Darshak R.'
'Dastidar, Parthasarathi'

_publ_section_title
;
 From nonfunctional lamellae to functional nanotubes.
;
_journal_issue 7
_journal_name_full 'Organic letters'
_journal_page_first 1271
_journal_page_last 1274
_journal_paper_doi 10.1021/ol053000i
_journal_volume 8
_journal_year 2006
_chemical_formula_sum 'C32 H60 N4 O8'
_chemical_formula_weight 628.84
_chemical_name_systematic
; 
 ? 
;
_space_group_IT_number 2
_symmetry_cell_setting triclinic
_symmetry_space_group_name_Hall '-P 1'
_symmetry_space_group_name_H-M 'P -1'
_atom_sites_solution_hydrogens geom
_atom_sites_solution_primary direct
_atom_sites_solution_secondary difmap
_audit_creation_method SHELXL-97
_cell_angle_alpha 68.4380(10)
_cell_angle_beta 71.4390(10)
_cell_angle_gamma 68.5450(10)
_cell_formula_units_Z 2
_cell_length_a 10.7741(7)
_cell_length_b 12.4712(8)
_cell_length_c 14.9297(10)
_cell_measurement_temperature 293(2)
_cell_volume 1696.74(19)
_computing_cell_refinement 'BRUKER AXS SMART 3'
_computing_data_collection 'BRUKER AXS SMART 3'
_computing_data_reduction 'BRUKER AXS SMART 3'
_computing_molecular_graphics 'PLATON, MERCURY 1.4'
_computing_structure_refinement 'SHELXL-97 (Sheldrick, 1997)'
_computing_structure_solution 'SHELXS-97 (Sheldrick, 1990)'
_diffrn_ambient_temperature 293(2)
_diffrn_detector_area_resol_mean 0.3
_diffrn_measured_fraction_theta_full 0.994
_diffrn_measured_fraction_theta_max 0.994
_diffrn_measurement_device_type 'BRUKER SMART CCD AREA DETECTOR'
_diffrn_measurement_method PHI-OMEGA
_diffrn_radiation_monochromator graphite
_diffrn_radiation_source 'fine-focus sealed tube'
_diffrn_radiation_type MoK\a
_diffrn_radiation_wavelength 0.71073
_diffrn_reflns_av_R_equivalents 0.0117
_diffrn_reflns_av_sigmaI/netI 0.0209
_diffrn_reflns_limit_h_max 11
_diffrn_reflns_limit_h_min -11
_diffrn_reflns_limit_k_max 13
_diffrn_reflns_limit_k_min -13
_diffrn_reflns_limit_l_max 16
_diffrn_reflns_limit_l_min -11
_diffrn_reflns_number 6944
_diffrn_reflns_theta_full 22.50
_diffrn_reflns_theta_max 22.50
_diffrn_reflns_theta_min 1.83
_diffrn_standards_decay_% '< 10%'
_exptl_absorpt_coefficient_mu 0.088
_exptl_absorpt_correction_type SADABS
_exptl_crystal_colour COLOURLESS
_exptl_crystal_density_diffrn 1.231
_exptl_crystal_density_method 'not measured'
_exptl_crystal_description PLATE
_exptl_crystal_F_000 688
_exptl_crystal_size_max 0.58
_exptl_crystal_size_mid 0.46
_exptl_crystal_size_min 0.22
_refine_diff_density_max 0.836
_refine_diff_density_min -0.496
_refine_diff_density_rms 0.053
_refine_ls_extinction_method none
_refine_ls_goodness_of_fit_ref 1.038
_refine_ls_hydrogen_treatment mixed
_refine_ls_matrix_type full
_refine_ls_number_parameters 446
_refine_ls_number_reflns 4424
_refine_ls_number_restraints 0
_refine_ls_restrained_S_all 1.038
_refine_ls_R_factor_all 0.0580
_refine_ls_R_factor_gt 0.0532
_refine_ls_shift/su_max 0.000
_refine_ls_shift/su_mean 0.000
_refine_ls_structure_factor_coef Fsqd
_refine_ls_weighting_details 'calc w=1/[\s^2^(Fo^2^)+(0.0606P)^2^+2.6150P] where P=(Fo^2^+2Fc^2^)/3'
_refine_ls_weighting_scheme calc
_refine_ls_wR_factor_gt 0.1339
_refine_ls_wR_factor_ref 0.1386
_reflns_number_gt 3994
_reflns_number_total 4424
_reflns_threshold_expression >2sigma(I)
_cod_data_source_file ol053000isi20051213_035828.cif
_cod_data_source_block dt0737r
_cod_depositor_comments
;
The following automatic conversions were performed:

'_symmetry_cell_setting' value 'TRICLINIC' changed to 'triclinic'
according to /home/saulius/struct/CIF-dictionaries/cif_core.dic
dictionary named 'cif_core.dic' version 2.4.1 from 2010-06-29.

Automatic conversion script
Id: cif_fix_values 1715 2011-07-08 13:25:40Z adriana 
;
_cod_database_code 1505861

loop_
_symmetry_equiv_pos_as_xyz
'x, y, z'
'-x, -y, -z'

loop_
_atom_site_label
_atom_site_type_symbol
_atom_site_fract_x
_atom_site_fract_y
_atom_site_fract_z
_atom_site_U_iso_or_equiv
_atom_site_adp_type
_atom_site_occupancy
_atom_site_symmetry_multiplicity
_atom_site_calc_flag
_atom_site_refinement_flags
N2 N 0.8759(2) 0.4653(2) 0.14676(17) 0.0191(5) Uani 1 1 d .
H2N2 H 0.968(4) 0.458(3) 0.130(2) 0.035(8) Uiso 1 1 d .
H2N1 H 0.861(3) 0.395(3) 0.187(2) 0.027(8) Uiso 1 1 d .
H2N3 H 0.852(3) 0.481(3) 0.084(3) 0.038(8) Uiso 1 1 d .
C1B C 0.7952(3) 0.5640(2) 0.19344(18) 0.0207(6) Uani 1 1 d .
H1B H 0.8320 0.5533 0.2492 0.025 Uiso 1 1 calc R
C2B C 0.7993(3) 0.6868(2) 0.1181(2) 0.0248(6) Uani 1 1 d .
H2B1 H 0.8160 0.7375 0.1465 0.030 Uiso 1 1 calc R
H2B2 H 0.8704 0.6772 0.0599 0.030 Uiso 1 1 calc R
C3B C 0.6593(3) 0.7405(2) 0.0926(2) 0.0259(6) Uani 1 1 d .
H3B1 H 0.6365 0.8275 0.0692 0.031 Uiso 1 1 calc R
H3B2 H 0.6550 0.7103 0.0426 0.031 Uiso 1 1 calc R
C4B C 0.5648(3) 0.6989(2) 0.1899(2) 0.0263(6) Uani 1 1 d .
H4B1 H 0.4772 0.7057 0.1800 0.032 Uiso 1 1 calc R
H4B2 H 0.5505 0.7447 0.2344 0.032 Uiso 1 1 calc R
C5B C 0.6431(3) 0.5677(2) 0.2288(2) 0.0262(6) Uani 1 1 d .
H5B1 H 0.6234 0.5165 0.2025 0.031 Uiso 1 1 calc R
H5B2 H 0.6186 0.5409 0.3002 0.031 Uiso 1 1 calc R
N1 N 0.3693(2) 0.1591(2) 0.42318(17) 0.0195(5) Uani 1 1 d .
H1N1 H 0.444(3) 0.168(2) 0.431(2) 0.026(8) Uiso 1 1 d .
H1N2 H 0.362(3) 0.195(3) 0.363(2) 0.024(8) Uiso 1 1 d .
H1N3 H 0.379(3) 0.070(3) 0.437(2) 0.051(10) Uiso 1 1 d .
C1A C 0.2445(2) 0.2135(2) 0.48869(18) 0.0190(6) Uani 1 1 d .
H1A H 0.1649 0.2078 0.4743 0.023 Uiso 1 1 calc R
C2A C 0.2262(3) 0.3459(2) 0.47569(19) 0.0249(6) Uani 1 1 d .
H2A1 H 0.3124 0.3652 0.4457 0.030 Uiso 1 1 calc R
H2A2 H 0.1610 0.3982 0.4345 0.030 Uiso 1 1 calc R
C3A C 0.1731(4) 0.3601(3) 0.5802(2) 0.0421(8) Uani 1 1 d .
H3A1 H 0.2412 0.3752 0.6000 0.051 Uiso 1 1 calc R
H3A2 H 0.0907 0.4266 0.5831 0.051 Uiso 1 1 calc R
C4A C 0.1438(3) 0.2437(3) 0.6465(2) 0.0388(8) Uani 1 1 d .
H4A1 H 0.0508 0.2462 0.6516 0.047 Uiso 1 1 calc R
H4A2 H 0.1575 0.2270 0.7120 0.047 Uiso 1 1 calc R
C5A C 0.2456(3) 0.1498(2) 0.59669(19) 0.0266(6) Uani 1 1 d .
H5A1 H 0.3356 0.1286 0.6095 0.032 Uiso 1 1 calc R
H5A2 H 0.2163 0.0777 0.6184 0.032 Uiso 1 1 calc R
O1 O 0.58125(17) 0.29163(16) 0.32747(13) 0.0250(4) Uani 1 1 d .
O2 O 0.80771(17) 0.25545(15) 0.28420(12) 0.0211(4) Uani 1 1 d .
O3 O 0.83107(18) 0.03640(16) 0.50125(13) 0.0256(4) Uani 1 1 d .
O4 O 0.60403(18) 0.07727(16) 0.52987(15) 0.0318(5) Uani 1 1 d .
C1 C 0.6953(3) 0.2658(2) 0.34683(18) 0.0181(6) Uani 1 1 d .
C2 C 0.7140(3) 0.1070(2) 0.50033(18) 0.0194(6) Uani 1 1 d .
C3 C 0.6992(2) 0.2422(2) 0.45378(18) 0.0175(6) Uani 1 1 d .
C4 C 0.8018(3) 0.2879(2) 0.47285(19) 0.0230(6) Uani 1 1 d .
H4A H 0.8742 0.2240 0.5021 0.028 Uiso 1 1 calc R
H4B H 0.8386 0.3453 0.4157 0.028 Uiso 1 1 calc R
C5 C 0.6860(3) 0.3461(3) 0.5473(2) 0.0319(7) Uani 1 1 d .
H5A H 0.6907 0.3025 0.6155 0.038 Uiso 1 1 calc R
H5B H 0.6759 0.4306 0.5346 0.038 Uiso 1 1 calc R
C6 C 0.5811(3) 0.3234(2) 0.51176(19) 0.0216(6) Uani 1 1 d .
H6A H 0.5296 0.3951 0.4702 0.026 Uiso 1 1 calc R
H6B H 0.5209 0.2810 0.5645 0.026 Uiso 1 1 calc R
O1' O 0.13929(17) 0.48771(16) 0.04378(12) 0.0242(4) Uani 1 1 d .
O2' O 0.35588(17) 0.49092(16) 0.00487(12) 0.0238(4) Uani 1 1 d .
O3' O 0.31131(17) 0.28211(15) 0.23467(12) 0.0206(4) Uani 1 1 d .
O4' O 0.08837(17) 0.36445(16) 0.28371(13) 0.0242(4) Uani 1 1 d .
C1' C 0.2441(2) 0.4907(2) 0.06359(18) 0.0177(6) Uani 1 1 d .
C2' C 0.2050(3) 0.3715(2) 0.23533(17) 0.0182(6) Uani 1 1 d .
C3' C 0.2250(2) 0.4932(2) 0.16882(18) 0.0170(6) Uani 1 1 d .
C4' C 0.1140(3) 0.6050(2) 0.19480(19) 0.0211(6) Uani 1 1 d .
H4'1 H 0.0865 0.6692 0.1377 0.025 Uiso 1 1 calc R
H4'2 H 0.0350 0.5862 0.2442 0.025 Uiso 1 1 calc R
C5' C 0.2147(3) 0.6257(2) 0.2359(2) 0.0260(6) Uani 1 1 d .
H5'1 H 0.1948 0.6046 0.3073 0.031 Uiso 1 1 calc R
H5'2 H 0.2264 0.7058 0.2069 0.031 Uiso 1 1 calc R
C6' C 0.3315(3) 0.5297(2) 0.19309(19) 0.0206(6) Uani 1 1 d .
H6'1 H 0.3805 0.4665 0.2415 0.025 Uiso 1 1 calc R
H6'2 H 0.3942 0.5627 0.1353 0.025 Uiso 1 1 calc R
N1' N 0.5734(2) 0.3097(2) 0.14041(17) 0.0210(5) Uani 1 1 d .
H1N4 H 0.586(3) 0.312(3) 0.201(3) 0.045(9) Uiso 1 1 d .
H1N6 H 0.583(3) 0.380(3) 0.090(2) 0.037(9) Uiso 1 1 d .
H1N5 H 0.482(4) 0.305(3) 0.157(2) 0.037(8) Uiso 1 1 d .
C1A' C 0.6740(3) 0.2050(2) 0.1083(2) 0.0268(6) Uani 1 1 d .
H1A' H 0.7659 0.2151 0.0882 0.032 Uiso 1 1 calc R
C2A' C 0.6387(3) 0.1895(3) 0.0238(2) 0.0395(8) Uani 1 1 d .
H2A3 H 0.5675 0.2588 -0.0018 0.047 Uiso 1 1 calc R
H2A4 H 0.7183 0.1792 -0.0292 0.047 Uiso 1 1 calc R
C3A' C 0.5914(8) 0.0811(4) 0.0668(5) 0.140(3) Uani 1 1 d .
H3A3 H 0.5002 0.1009 0.0565 0.168 Uiso 1 1 calc R
H3A4 H 0.6510 0.0212 0.0333 0.168 Uiso 1 1 calc R
C4A' C 0.5896(7) 0.0340(4) 0.1653(4) 0.1001(19) Uani 1 1 d .
H4A3 H 0.6289 -0.0524 0.1812 0.120 Uiso 1 1 calc R
H4A4 H 0.4964 0.0511 0.2028 0.120 Uiso 1 1 calc R
C5A' C 0.6702(4) 0.0892(3) 0.1905(2) 0.0446(9) Uani 1 1 d .
H5A3 H 0.7618 0.0363 0.1936 0.054 Uiso 1 1 calc R
H5A4 H 0.6267 0.1058 0.2537 0.054 Uiso 1 1 calc R
N2' N 0.0670(3) 0.1339(2) 0.33547(19) 0.0185(11) Uani 0.956(14) 1 d P
H2N4 H -0.013(4) 0.152(2) 0.333(2) 0.021(8) Uiso 1 1 d .
H2N5 H 0.078(3) 0.089(3) 0.392(3) 0.036(9) Uiso 1 1 d .
H2N6 H 0.084(3) 0.205(3) 0.324(2) 0.031(8) Uiso 1 1 d .
C1B' C 0.1596(3) 0.0687(2) 0.2632(2) 0.0280(6) Uani 1 1 d .
H1B' H 0.2537 0.0446 0.2712 0.034 Uiso 1 1 calc R
C2B' C 0.1507(3) 0.1455(3) 0.1576(2) 0.0350(7) Uani 1 1 d .
H2B3 H 0.1055 0.2292 0.1555 0.042 Uiso 1 1 calc R
H2B4 H 0.2412 0.1394 0.1157 0.042 Uiso 1 1 calc R
C3B' C 0.0716(5) 0.0989(4) 0.1244(3) 0.0679(13) Uani 1 1 d .
H3B3 H -0.0206 0.1518 0.1260 0.081 Uiso 1 1 calc R
H3B4 H 0.1131 0.0955 0.0572 0.081 Uiso 1 1 calc R
C4B' C 0.0686(5) -0.0198(4) 0.1884(3) 0.0691(13) Uani 1 1 d .
H4B3 H 0.1257 -0.0793 0.1539 0.083 Uiso 1 1 calc R
H4B4 H -0.0239 -0.0261 0.2078 0.083 Uiso 1 1 calc R
C5B' C 0.1187(4) -0.0425(3) 0.2767(2) 0.0417(8) Uani 1 1 d .
H5B3 H 0.1966 -0.1133 0.2830 0.050 Uiso 1 1 calc R
H5B4 H 0.0476 -0.0552 0.3355 0.050 Uiso 1 1 calc R

loop_
_atom_site_aniso_label
_atom_site_aniso_U_11
_atom_site_aniso_U_22
_atom_site_aniso_U_33
_atom_site_aniso_U_23
_atom_site_aniso_U_13
_atom_site_aniso_U_12
N2 0.0180(13) 0.0223(13) 0.0157(12) -0.0022(10) -0.0028(10) -0.0082(10)
C1B 0.0214(14) 0.0241(14) 0.0186(14) -0.0060(11) -0.0044(11) -0.0087(11)
C2B 0.0263(15) 0.0235(15) 0.0260(15) -0.0057(12) -0.0034(12) -0.0119(12)
C3B 0.0292(15) 0.0230(14) 0.0249(15) -0.0048(12) -0.0075(12) -0.0071(12)
C4B 0.0207(14) 0.0289(15) 0.0304(15) -0.0115(12) -0.0043(12) -0.0062(12)
C5B 0.0236(15) 0.0270(15) 0.0258(15) -0.0067(12) 0.0005(12) -0.0105(12)
N1 0.0204(13) 0.0225(13) 0.0151(13) -0.0025(10) -0.0028(10) -0.0091(10)
C1A 0.0160(13) 0.0231(14) 0.0180(13) -0.0049(11) -0.0031(10) -0.0070(11)
C2A 0.0273(15) 0.0219(14) 0.0227(15) -0.0047(11) -0.0038(12) -0.0066(12)
C3A 0.054(2) 0.0331(17) 0.0324(17) -0.0140(14) 0.0046(15) -0.0118(15)
C4A 0.0462(19) 0.0364(18) 0.0216(16) -0.0083(13) 0.0010(14) -0.0053(15)
C5A 0.0298(15) 0.0252(15) 0.0200(14) -0.0045(12) -0.0027(12) -0.0067(12)
O1 0.0194(10) 0.0363(11) 0.0206(10) -0.0055(8) -0.0065(8) -0.0101(8)
O2 0.0197(10) 0.0225(10) 0.0177(9) -0.0022(8) -0.0020(8) -0.0073(8)
O3 0.0236(11) 0.0230(10) 0.0275(10) -0.0016(8) -0.0112(8) -0.0045(9)
O4 0.0231(11) 0.0225(10) 0.0439(12) -0.0056(9) 0.0015(9) -0.0113(8)
C1 0.0191(15) 0.0143(13) 0.0199(14) -0.0014(10) -0.0047(12) -0.0067(10)
C2 0.0210(15) 0.0233(14) 0.0146(13) -0.0036(11) -0.0048(11) -0.0080(12)
C3 0.0147(13) 0.0203(13) 0.0181(13) -0.0037(11) -0.0033(10) -0.0074(11)
C4 0.0241(14) 0.0235(14) 0.0233(14) -0.0021(11) -0.0085(11) -0.0106(12)
C5 0.0310(16) 0.0323(16) 0.0387(17) -0.0173(14) -0.0115(14) -0.0051(13)
C6 0.0214(14) 0.0214(14) 0.0210(14) -0.0050(11) -0.0043(11) -0.0064(11)
O1' 0.0182(10) 0.0389(11) 0.0180(10) -0.0073(8) -0.0039(8) -0.0115(8)
O2' 0.0203(10) 0.0312(11) 0.0197(10) -0.0059(8) 0.0008(8) -0.0127(8)
O3' 0.0199(10) 0.0194(10) 0.0202(10) -0.0022(7) -0.0056(7) -0.0054(8)
O4' 0.0197(10) 0.0267(10) 0.0227(10) -0.0015(8) -0.0013(8) -0.0108(8)
C1' 0.0167(14) 0.0137(13) 0.0192(14) -0.0008(10) -0.0036(12) -0.0046(10)
C2' 0.0198(15) 0.0260(15) 0.0123(13) -0.0045(11) -0.0046(11) -0.0103(12)
C3' 0.0137(13) 0.0185(13) 0.0188(13) -0.0045(11) -0.0040(10) -0.0048(10)
C4' 0.0186(14) 0.0221(14) 0.0224(14) -0.0060(11) -0.0044(11) -0.0058(11)
C5' 0.0263(15) 0.0267(15) 0.0296(15) -0.0109(12) -0.0070(12) -0.0088(12)
C6' 0.0204(14) 0.0228(14) 0.0206(14) -0.0044(11) -0.0054(11) -0.0091(11)
N1' 0.0198(13) 0.0243(13) 0.0166(12) -0.0023(10) -0.0025(10) -0.0083(10)
C1A' 0.0192(14) 0.0272(15) 0.0316(16) -0.0089(12) -0.0026(12) -0.0056(12)
C2A' 0.054(2) 0.0338(17) 0.0253(16) -0.0102(14) -0.0111(14) -0.0018(15)
C3A' 0.289(9) 0.058(3) 0.148(5) 0.055(3) -0.185(6) -0.098(4)
C4A' 0.164(5) 0.070(3) 0.080(3) -0.021(3) 0.011(3) -0.081(4)
C5A' 0.066(2) 0.0256(17) 0.0325(18) -0.0037(14) -0.0195(16) 0.0006(16)
N2' 0.0162(18) 0.0188(17) 0.0179(17) 0.0014(12) -0.0056(10) -0.0071(11)
C1B' 0.0268(15) 0.0286(15) 0.0268(15) -0.0086(12) -0.0039(12) -0.0065(12)
C2B' 0.0474(19) 0.0347(17) 0.0228(15) -0.0079(13) 0.0011(13) -0.0192(15)
C3B' 0.112(4) 0.058(2) 0.055(2) 0.0153(19) -0.050(2) -0.052(2)
C4B' 0.119(4) 0.057(2) 0.052(2) 0.0142(19) -0.040(2) -0.059(3)
C5B' 0.064(2) 0.0234(16) 0.0366(18) -0.0063(14) -0.0144(16) -0.0104(15)

loop_
_atom_type_symbol
_atom_type_description
_atom_type_scat_dispersion_real
_atom_type_scat_dispersion_imag
_atom_type_scat_source
C C 0.0033 0.0016 'International Tables Vol C Tables 4.2.6.8 and 6.1.1.4'
H H 0.0000 0.0000 'International Tables Vol C Tables 4.2.6.8 and 6.1.1.4'
N N 0.0061 0.0033 'International Tables Vol C Tables 4.2.6.8 and 6.1.1.4'
O O 0.0106 0.0060 'International Tables Vol C Tables 4.2.6.8 and 6.1.1.4'

loop_
_geom_angle_atom_site_label_1
_geom_angle_atom_site_label_2
_geom_angle_atom_site_label_3
_geom_angle
_geom_angle_site_symmetry_1
_geom_angle_site_symmetry_3
C1B N2 H2N2 112.6(19) . .
C1B N2 H2N1 110.8(18) . .
H2N2 N2 H2N1 109(3) . .
C1B N2 H2N3 111.7(17) . .
H2N2 N2 H2N3 104(3) . .
H2N1 N2 H2N3 108(2) . .
N2 C1B C2B 110.4(2) . .
N2 C1B C5B 111.4(2) . .
C2B C1B C5B 105.7(2) . .
N2 C1B H1B 109.7 . .
C2B C1B H1B 109.7 . .
C5B C1B H1B 109.7 . .
C3B C2B C1B 104.8(2) . .
C3B C2B H2B1 110.8 . .
C1B C2B H2B1 110.8 . .
C3B C2B H2B2 110.8 . .
C1B C2B H2B2 110.8 . .
H2B1 C2B H2B2 108.9 . .
C4B C3B C2B 103.2(2) . .
C4B C3B H3B1 111.1 . .
C2B C3B H3B1 111.1 . .
C4B C3B H3B2 111.1 . .
C2B C3B H3B2 111.1 . .
H3B1 C3B H3B2 109.1 . .
C3B C4B C5B 102.5(2) . .
C3B C4B H4B1 111.3 . .
C5B C4B H4B1 111.3 . .
C3B C4B H4B2 111.3 . .
C5B C4B H4B2 111.3 . .
H4B1 C4B H4B2 109.2 . .
C4B C5B C1B 105.4(2) . .
C4B C5B H5B1 110.7 . .
C1B C5B H5B1 110.7 . .
C4B C5B H5B2 110.7 . .
C1B C5B H5B2 110.7 . .
H5B1 C5B H5B2 108.8 . .
C1A N1 H1N1 110.9(18) . .
C1A N1 H1N2 108.8(19) . .
H1N1 N1 H1N2 108(3) . .
C1A N1 H1N3 110.3(19) . .
H1N1 N1 H1N3 110(3) . .
H1N2 N1 H1N3 109(3) . .
N1 C1A C5A 112.1(2) . .
N1 C1A C2A 113.3(2) . .
C5A C1A C2A 105.7(2) . .
N1 C1A H1A 108.5 . .
C5A C1A H1A 108.5 . .
C2A C1A H1A 108.5 . .
C3A C2A C1A 105.2(2) . .
C3A C2A H2A1 110.7 . .
C1A C2A H2A1 110.7 . .
C3A C2A H2A2 110.7 . .
C1A C2A H2A2 110.7 . .
H2A1 C2A H2A2 108.8 . .
C4A C3A C2A 106.3(2) . .
C4A C3A H3A1 110.5 . .
C2A C3A H3A1 110.5 . .
C4A C3A H3A2 110.5 . .
C2A C3A H3A2 110.5 . .
H3A1 C3A H3A2 108.7 . .
C3A C4A C5A 104.2(2) . .
C3A C4A H4A1 110.9 . .
C5A C4A H4A1 110.9 . .
C3A C4A H4A2 110.9 . .
C5A C4A H4A2 110.9 . .
H4A1 C4A H4A2 108.9 . .
C1A C5A C4A 102.5(2) . .
C1A C5A H5A1 111.3 . .
C4A C5A H5A1 111.3 . .
C1A C5A H5A2 111.3 . .
C4A C5A H5A2 111.3 . .
H5A1 C5A H5A2 109.2 . .
O1 C1 O2 124.6(2) 1 .
O1 C1 O2 124.6(2) . .
O1 C1 O2 124.6(2) 1 1
O1 C1 O2 124.6(2) . 1
O1 C1 C3 117.4(2) 1 .
O1 C1 C3 117.4(2) . .
O2 C1 C3 118.0(2) . .
O2 C1 C3 118.0(2) 1 .
O3 C2 O4 125.8(2) . 1
O3 C2 O4 125.8(2) . .
O4 C2 O4 0.0(2) 1 .
O3 C2 C3 118.4(2) . .
O4 C2 C3 115.7(2) 1 .
O4 C2 C3 115.7(2) . .
C1 C3 C2 104.67(19) . .
C1 C3 C6 116.4(2) . .
C2 C3 C6 114.3(2) . .
C1 C3 C4 117.5(2) . .
C2 C3 C4 115.0(2) . .
C6 C3 C4 89.09(19) . .
C5 C4 C3 89.31(19) . .
C5 C4 H4A 113.8 . .
C3 C4 H4A 113.8 . .
C5 C4 H4B 113.8 . .
C3 C4 H4B 113.8 . .
H4A C4 H4B 111.0 . .
C6 C5 C4 90.0(2) . .
C6 C5 H5A 113.6 . .
C4 C5 H5A 113.6 . .
C6 C5 H5B 113.6 . .
C4 C5 H5B 113.6 . .
H5A C5 H5B 110.9 . .
C5 C6 C3 89.48(19) . .
C5 C6 H6A 113.7 . .
C3 C6 H6A 113.7 . .
C5 C6 H6B 113.7 . .
C3 C6 H6B 113.7 . .
H6A C6 H6B 111.0 . .
O2' C1' O1' 124.9(2) . .
O2' C1' C3' 120.3(2) . .
O1' C1' C3' 114.8(2) . .
O4' C2' O3' 124.5(2) 1 .
O4' C2' O3' 124.5(2) . .
O4' C2' O3' 124.5(2) 1 1
O4' C2' O3' 124.5(2) . 1
O4' C2' C3' 119.6(2) 1 .
O4' C2' C3' 119.6(2) . .
O3' C2' C3' 115.9(2) . .
O3' C2' C3' 115.9(2) 1 .
C2' C3' C1' 105.61(19) . .
C2' C3' C4' 115.8(2) . .
C1' C3' C4' 114.0(2) . .
C2' C3' C6' 113.5(2) . .
C1' C3' C6' 118.8(2) . .
C4' C3' C6' 89.04(18) . .
C5' C4' C3' 89.79(19) . .
C5' C4' H4'1 113.7 . .
C3' C4' H4'1 113.7 . .
C5' C4' H4'2 113.7 . .
C3' C4' H4'2 113.7 . .
H4'1 C4' H4'2 110.9 . .
C4' C5' C6' 90.07(19) . .
C4' C5' H5'1 113.6 . .
C6' C5' H5'1 113.6 . .
C4' C5' H5'2 113.6 . .
C6' C5' H5'2 113.6 . .
H5'1 C5' H5'2 110.9 . .
C5' C6' C3' 89.49(18) . .
C5' C6' H6'1 113.7 . .
C3' C6' H6'1 113.7 . .
C5' C6' H6'2 113.7 . .
C3' C6' H6'2 113.7 . .
H6'1 C6' H6'2 111.0 . .
C1A' N1' H1N4 111.3(19) . .
C1A' N1' H1N6 108.6(18) . .
H1N4 N1' H1N6 110(3) . .
C1A' N1' H1N5 112.7(18) . .
H1N4 N1' H1N5 103(3) . .
H1N6 N1' H1N5 111(3) . .
N1' C1A' C5A' 110.6(2) . .
N1' C1A' C2A' 111.1(2) . .
C5A' C1A' C2A' 105.1(2) . .
N1' C1A' H1A' 110.0 . .
C5A' C1A' H1A' 110.0 . .
C2A' C1A' H1A' 110.0 . .
C3A' C2A' C1A' 105.0(3) . .
C3A' C2A' H2A3 110.8 . .
C1A' C2A' H2A3 110.8 . .
C3A' C2A' H2A4 110.8 . .
C1A' C2A' H2A4 110.8 . .
H2A3 C2A' H2A4 108.8 . .
C4A' C3A' C2A' 112.1(4) . .
C4A' C3A' H3A3 109.2 . .
C2A' C3A' H3A3 109.2 . .
C4A' C3A' H3A4 109.2 . .
C2A' C3A' H3A4 109.2 . .
H3A3 C3A' H3A4 107.9 . .
C3A' C4A' C5A' 108.3(4) . .
C3A' C4A' H4A3 110.0 . .
C5A' C4A' H4A3 110.0 . .
C3A' C4A' H4A4 110.0 . .
C5A' C4A' H4A4 110.0 . .
H4A3 C4A' H4A4 108.4 . .
C4A' C5A' C1A' 105.1(3) . .
C4A' C5A' H5A3 110.7 . .
C1A' C5A' H5A3 110.7 . .
C4A' C5A' H5A4 110.7 . .
C1A' C5A' H5A4 110.7 . .
H5A3 C5A' H5A4 108.8 . .
C1B' N2' H2N4 112.2(19) . .
C1B' N2' H2N5 108(2) . .
H2N4 N2' H2N5 110(3) . .
C1B' N2' H2N6 111.7(18) . .
H2N4 N2' H2N6 105(3) . .
H2N5 N2' H2N6 110(3) . .
N2' C1B' C2B' 111.5(2) . .
N2' C1B' C5B' 110.7(2) . .
C2B' C1B' C5B' 105.3(2) . .
N2' C1B' H1B' 109.7 . .
C2B' C1B' H1B' 109.7 . .
C5B' C1B' H1B' 109.7 . .
C3B' C2B' C1B' 106.4(2) . .
C3B' C2B' H2B3 110.4 . .
C1B' C2B' H2B3 110.4 . .
C3B' C2B' H2B4 110.4 . .
C1B' C2B' H2B4 110.4 . .
H2B3 C2B' H2B4 108.6 . .
C4B' C3B' C2B' 109.2(3) . .
C4B' C3B' H3B3 109.8 . .
C2B' C3B' H3B3 109.8 . .
C4B' C3B' H3B4 109.8 . .
C2B' C3B' H3B4 109.8 . .
H3B3 C3B' H3B4 108.3 . .
C3B' C4B' C5B' 109.4(3) . .
C3B' C4B' H4B3 109.8 . .
C5B' C4B' H4B3 109.8 . .
C3B' C4B' H4B4 109.8 . .
C5B' C4B' H4B4 109.8 . .
H4B3 C4B' H4B4 108.2 . .
C4B' C5B' C1B' 106.8(3) . .
C4B' C5B' H5B3 110.4 . .
C1B' C5B' H5B3 110.4 . .
C4B' C5B' H5B4 110.4 . .
C1B' C5B' H5B4 110.4 . .
H5B3 C5B' H5B4 108.6 . .

loop_
_geom_bond_atom_site_label_1
_geom_bond_atom_site_label_2
_geom_bond_distance
_geom_bond_site_symmetry_2
N2 C1B 1.489(3) .
N2 H2N2 0.92(3) .
N2 H2N1 0.90(3) .
N2 H2N3 0.99(3) .
C1B C2B 1.538(4) .
C1B C5B 1.542(4) .
C1B H1B 0.9800 .
C2B C3B 1.520(4) .
C2B H2B1 0.9700 .
C2B H2B2 0.9700 .
C3B C4B 1.519(4) .
C3B H3B1 0.9700 .
C3B H3B2 0.9700 .
C4B C5B 1.527(4) .
C4B H4B1 0.9700 .
C4B H4B2 0.9700 .
C5B H5B1 0.9700 .
C5B H5B2 0.9700 .
N1 C1A 1.486(3) .
N1 H1N1 0.90(3) .
N1 H1N2 0.85(3) .
N1 H1N3 1.02(4) .
C1A C5A 1.515(4) .
C1A C2A 1.534(4) .
C1A H1A 0.9800 .
C2A C3A 1.534(4) .
C2A H2A1 0.9700 .
C2A H2A2 0.9700 .
C3A C4A 1.505(4) .
C3A H3A1 0.9700 .
C3A H3A2 0.9700 .
C4A C5A 1.520(4) .
C4A H4A1 0.9700 .
C4A H4A2 0.9700 .
C5A H5A1 0.9700 .
C5A H5A2 0.9700 .
O1 C1 1.251(3) .
O2 C1 1.269(3) .
O3 C2 1.247(3) .
O4 C2 1.266(3) .
C1 O1 1.251(3) 1
C1 O2 1.269(3) 1
C1 C3 1.525(4) .
C2 O4 1.266(3) 1
C2 C3 1.538(4) .
C3 C6 1.547(3) .
C3 C4 1.551(3) .
C4 C5 1.538(4) .
C4 H4A 0.9700 .
C4 H4B 0.9700 .
C5 C6 1.537(4) .
C5 H5A 0.9700 .
C5 H5B 0.9700 .
C6 H6A 0.9700 .
C6 H6B 0.9700 .
O1' C1' 1.270(3) .
O2' C1' 1.244(3) .
O3' C2' 1.273(3) .
O4' C2' 1.251(3) .
C1' C3' 1.529(4) .
C2' O4' 1.251(3) 1
C2' O3' 1.273(3) 1
C2' C3' 1.527(3) .
C3' C4' 1.551(3) .
C3' C6' 1.556(3) .
C4' C5' 1.538(4) .
C4' H4'1 0.9700 .
C4' H4'2 0.9700 .
C5' C6' 1.541(4) .
C5' H5'1 0.9700 .
C5' H5'2 0.9700 .
C6' H6'1 0.9700 .
C6' H6'2 0.9700 .
N1' C1A' 1.484(3) .
N1' H1N4 0.97(4) .
N1' H1N6 0.93(3) .
N1' H1N5 0.96(3) .
C1A' C5A' 1.517(4) .
C1A' C2A' 1.519(4) .
C1A' H1A' 0.9800 .
C2A' C3A' 1.468(5) .
C2A' H2A3 0.9700 .
C2A' H2A4 0.9700 .
C3A' C4A' 1.365(7) .
C3A' H3A3 0.9700 .
C3A' H3A4 0.9700 .
C4A' C5A' 1.485(6) .
C4A' H4A3 0.9700 .
C4A' H4A4 0.9700 .
C5A' H5A3 0.9700 .
C5A' H5A4 0.9700 .
N2' C1B' 1.479(4) .
N2' H2N4 0.82(4) .
N2' H2N5 0.84(4) .
N2' H2N6 0.91(4) .
C1B' C2B' 1.527(4) .
C1B' C5B' 1.531(4) .
C1B' H1B' 0.9800 .
C2B' C3B' 1.467(5) .
C2B' H2B3 0.9700 .
C2B' H2B4 0.9700 .
C3B' C4B' 1.443(5) .
C3B' H3B3 0.9700 .
C3B' H3B4 0.9700 .
C4B' C5B' 1.474(5) .
C4B' H4B3 0.9700 .
C4B' H4B4 0.9700 .
C5B' H5B3 0.9700 .
C5B' H5B4 0.9700 .

loop_
_geom_hbond_atom_site_label_D
_geom_hbond_atom_site_label_H
_geom_hbond_atom_site_label_A
_geom_hbond_distance_DH
_geom_hbond_distance_HA
_geom_hbond_distance_DA
_geom_hbond_angle_DHA
_geom_hbond_site_symmetry_A
N2 H2N2 O1' 0.92(3) 1.96(3) 2.825(3) 156(3) 1_655
N2 H2N1 O2 0.90(3) 1.96(3) 2.846(3) 172(3) 1
N2 H2N3 O1' 0.99(3) 1.77(3) 2.732(3) 162(3) 2_665
N1 H1N1 O1 0.90(3) 2.33(3) 2.990(3) 131(2) 1
N1 H1N2 O3' 0.85(3) 1.97(3) 2.812(3) 170(3) 1
N1 H1N3 O4 1.02(4) 1.67(4) 2.693(3) 175(3) 2_656
N1' H1N4 O1 0.97(4) 1.79(4) 2.745(3) 165(3) 1
N1' H1N6 O2' 0.93(3) 1.88(4) 2.800(3) 166(3) 2_665
N1' H1N5 O3' 0.96(3) 1.89(3) 2.810(3) 160(3) 1
N2' H2N4 O2 0.82(4) 2.07(4) 2.846(3) 157(3) 1_455
N2' H2N5 O3 0.84(4) 2.00(4) 2.802(3) 160(3) 2_656
N2' H2N6 O4' 0.91(4) 1.87(4) 2.766(3) 167(3) 1
